data_2237448
loop_
_publ_author_name
'Liu, Jie'
'Liu, Zheng'
'Yuan, Shuai'

_publ_section_title
;
 2-[(1<i>H</i>-Benzimidazol-2-yl)iminomethyl]-4,6-dibromophenol ethanol
 hemisolvate
;
_journal_coeditor_code BH2461
_journal_issue 3
_journal_name_full 'Acta Crystallographica Section E'
_journal_page_first o362
_journal_paper_doi 10.1107/S1600536813002031
_journal_volume 69
_journal_year 2013
_chemical_formula_iupac 'C14 H9 Br2 N3 O, 0.5C2 H6 O'
_chemical_formula_moiety 'C14 H9 Br2 N3 O, 0.5(C2 H6 O)'
_chemical_formula_sum 'C30 H24 Br4 N6 O3'
_chemical_formula_weight 836.19
_chemical_name_systematic
;
2-[(1<i>H</i>-Benzimidazol-2-yl)iminomethyl]-4,6-dibromophenol ethanol
hemisolvate
;
_space_group_IT_number 14
_symmetry_cell_setting monoclinic
_symmetry_space_group_name_Hall '-P 2ybc'
_symmetry_space_group_name_H-M 'P 1 21/c 1'
_atom_sites_solution_hydrogens geom
_atom_sites_solution_primary direct
_atom_sites_solution_secondary difmap
_audit_creation_method SHELXL-97
_cell_angle_alpha 90.00
_cell_angle_beta 111.656(13)
_cell_angle_gamma 90.00
_cell_formula_units_Z 4
_cell_length_a 14.5300(15)
_cell_length_b 16.8190(14)
_cell_length_c 13.8491(17)
_cell_measurement_reflns_used 6390
_cell_measurement_temperature 293(2)
_cell_measurement_theta_max 29.1182
_cell_measurement_theta_min 2.8374
_cell_volume 3145.6(6)
_computing_cell_refinement 'CrysAlis PRO (Agilent, 2011)'
_computing_data_collection 'CrysAlis PRO (Agilent, 2011)'
_computing_data_reduction 'CrysAlis PRO (Agilent, 2011)'
_computing_molecular_graphics 'SHELXTL (Sheldrick, 2008)'
_computing_publication_material 'SHELXTL (Sheldrick, 2008)'
_computing_structure_refinement 'SHELXL97 (Sheldrick, 2008)'
_computing_structure_solution 'SHELXS97 (Sheldrick, 2008)'
_diffrn_ambient_temperature 293(2)
_diffrn_measured_fraction_theta_full 0.996
_diffrn_measured_fraction_theta_max 0.996
_diffrn_measurement_device_type 'Agilent SuperNova Eos'
_diffrn_measurement_method '\w scans'
_diffrn_radiation_monochromator graphite
_diffrn_radiation_source 'fine-focus sealed tube'
_diffrn_radiation_type MoK\a
_diffrn_radiation_wavelength 0.71073
_diffrn_reflns_av_R_equivalents 0.0510
_diffrn_reflns_av_sigmaI/netI 0.0620
_diffrn_reflns_limit_h_max 18
_diffrn_reflns_limit_h_min -17
_diffrn_reflns_limit_k_max 21
_diffrn_reflns_limit_k_min -12
_diffrn_reflns_limit_l_max 16
_diffrn_reflns_limit_l_min -17
_diffrn_reflns_number 19465
_diffrn_reflns_theta_full 26.37
_diffrn_reflns_theta_max 26.37
_diffrn_reflns_theta_min 2.85
_diffrn_standards_decay_% 0
_diffrn_standards_interval_count 0
_diffrn_standards_interval_time 0
_diffrn_standards_number 0
_exptl_absorpt_coefficient_mu 5.160
_exptl_absorpt_correction_T_max 1.00000
_exptl_absorpt_correction_T_min 0.43613
_exptl_absorpt_correction_type multi-scan
_exptl_absorpt_process_details '(CrysAlis PRO; Agilent, 2011)'
_exptl_crystal_colour orange
_exptl_crystal_density_diffrn 1.766
_exptl_crystal_density_method 'not measured'
_exptl_crystal_description block
_exptl_crystal_F_000 1640
_exptl_crystal_size_max 0.23
_exptl_crystal_size_mid 0.22
_exptl_crystal_size_min 0.21
_refine_diff_density_max 1.551
_refine_diff_density_min -0.756
_refine_ls_extinction_method none
_refine_ls_goodness_of_fit_ref 1.034
_refine_ls_hydrogen_treatment constr
_refine_ls_matrix_type full
_refine_ls_number_constraints 0
_refine_ls_number_parameters 392
_refine_ls_number_reflns 6390
_refine_ls_number_restraints 0
_refine_ls_restrained_S_all 1.034
_refine_ls_R_factor_all 0.0890
_refine_ls_R_factor_gt 0.0510
_refine_ls_shift/su_max 0.001
_refine_ls_shift/su_mean 0.000
_refine_ls_structure_factor_coef Fsqd
_refine_ls_weighting_details 'calc w=1/[\s^2^(Fo^2^)+(0.0525P)^2^+1.2028P] where P=(Fo^2^+2Fc^2^)/3'
_refine_ls_weighting_scheme calc
_refine_ls_wR_factor_gt 0.1133
_refine_ls_wR_factor_ref 0.1333
_reflns_number_gt 4189
_reflns_number_total 6390
_reflns_threshold_expression I>2\s(I)
_cod_data_source_file bh2461.cif
_cod_data_source_block I
_cod_original_cell_volume 3145.5(6)
_cod_original_sg_symbol_H-M 'P 21/c'
_cod_database_code 2237448
_cod_database_fobs_code 2237448

loop_
_symmetry_equiv_pos_as_xyz
'x, y, z'
'-x, y+1/2, -z+1/2'
'-x, -y, -z'
'x, -y-1/2, z-1/2'

loop_
_atom_site_type_symbol
_atom_site_label
_atom_site_fract_x
_atom_site_fract_y
_atom_site_fract_z
_atom_site_U_iso_or_equiv
_atom_site_adp_type
_atom_site_calc_flag
_atom_site_refinement_flags
_atom_site_occupancy
_atom_site_symmetry_multiplicity
Br Br1 0.18346(5) 0.58511(4) 0.49389(5) 0.0651(2) Uani d . 1 1
Br Br2 0.16183(5) 0.34709(4) 0.19662(5) 0.0773(2) Uani d . 1 1
Br Br3 0.20356(4) 0.66995(4) 0.13312(5) 0.0682(2) Uani d . 1 1
Br Br4 0.02247(4) 0.43016(4) -0.16402(5) 0.0687(2) Uani d . 1 1
O O1 0.3836(3) 0.6096(2) 0.4833(3) 0.0523(9) Uani d . 1 1
H H1 0.4378 0.6170 0.4793 0.078 Uiso calc R 1 1
O O2 0.3869(3) 0.5833(2) 0.1429(3) 0.0509(9) Uani d . 1 1
H H2 0.4369 0.5579 0.1491 0.076 Uiso calc R 1 1
O O3 0.5513(3) 0.7478(2) 0.0641(3) 0.0584(10) Uani d . 1 1
H H3 0.5114 0.7166 0.0249 0.088 Uiso calc R 1 1
N N1 0.5251(3) 0.5886(2) 0.4114(3) 0.0410(10) Uani d . 1 1
N N2 0.6683(3) 0.6647(2) 0.4789(3) 0.0391(9) Uani d . 1 1
H H2A 0.6473 0.6908 0.5201 0.047 Uiso calc R 1 1
N N3 0.6673(3) 0.5779(2) 0.3570(3) 0.0383(9) Uani d . 1 1
N N4 0.4902(3) 0.4627(2) 0.1140(3) 0.0380(9) Uani d . 1 1
N N5 0.6607(3) 0.4473(2) 0.2074(3) 0.0398(9) Uani d . 1 1
H H5 0.6654 0.4877 0.2470 0.048 Uiso calc R 1 1
N N6 0.5910(3) 0.3573(2) 0.0821(3) 0.0365(9) Uani d . 1 1
C C1 0.2409(3) 0.5300(3) 0.4110(4) 0.0430(12) Uani d . 1 1
C C2 0.1890(3) 0.4700(3) 0.3465(4) 0.0463(13) Uani d . 1 1
H H2B 0.1258 0.4567 0.3430 0.056 Uiso calc R 1 1
C C3 0.2322(4) 0.4295(3) 0.2863(4) 0.0438(12) Uani d . 1 1
C C4 0.3270(3) 0.4493(3) 0.2931(4) 0.0448(12) Uani d . 1 1
H H4 0.3557 0.4217 0.2533 0.054 Uiso calc R 1 1
C C5 0.3790(3) 0.5090(3) 0.3576(3) 0.0380(11) Uani d . 1 1
C C6 0.3357(3) 0.5508(3) 0.4174(4) 0.0383(11) Uani d . 1 1
C C7 0.4786(3) 0.5289(3) 0.3606(3) 0.0395(11) Uani d . 1 1
H H7 0.5078 0.4973 0.3248 0.047 Uiso calc R 1 1
C C8 0.6193(3) 0.6076(3) 0.4121(4) 0.0351(10) Uani d . 1 1
C C9 0.7585(3) 0.6735(3) 0.4691(4) 0.0425(12) Uani d . 1 1
C C10 0.8406(4) 0.7209(3) 0.5210(4) 0.0565(14) Uani d . 1 1
H H10 0.8415 0.7560 0.5732 0.068 Uiso calc R 1 1
C C11 0.9220(4) 0.7126(4) 0.4902(5) 0.0679(18) Uani d . 1 1
H H11 0.9792 0.7420 0.5233 0.081 Uiso calc R 1 1
C C12 0.9177(4) 0.6611(4) 0.4110(5) 0.0677(18) Uani d . 1 1
H H12 0.9721 0.6580 0.3912 0.081 Uiso calc R 1 1
C C13 0.8372(4) 0.6143(3) 0.3604(5) 0.0574(15) Uani d . 1 1
H H13 0.8368 0.5802 0.3074 0.069 Uiso calc R 1 1
C C14 0.7557(3) 0.6193(3) 0.3904(4) 0.0392(11) Uani d . 1 1
C C15 0.2131(4) 0.5794(3) 0.0568(4) 0.0447(13) Uani d . 1 1
C C16 0.1299(4) 0.5450(3) -0.0139(4) 0.0472(13) Uani d . 1 1
H H16 0.0680 0.5671 -0.0260 0.057 Uiso calc R 1 1
C C17 0.1377(3) 0.4775(3) -0.0673(4) 0.0444(12) Uani d . 1 1
C C18 0.2293(3) 0.4427(3) -0.0496(4) 0.0434(12) Uani d . 1 1
H H18 0.2339 0.3970 -0.0855 0.052 Uiso calc R 1 1
C C19 0.3148(3) 0.4774(3) 0.0231(3) 0.0367(11) Uani d . 1 1
C C20 0.3075(3) 0.5466(3) 0.0751(4) 0.0387(11) Uani d . 1 1
C C21 0.4092(3) 0.4375(3) 0.0437(4) 0.0410(12) Uani d . 1 1
H H21 0.4111 0.3926 0.0053 0.049 Uiso calc R 1 1
C C22 0.5779(3) 0.4202(3) 0.1318(4) 0.0351(11) Uani d . 1 1
C C23 0.6906(3) 0.3406(3) 0.1292(3) 0.0341(10) Uani d . 1 1
C C24 0.7478(4) 0.2809(3) 0.1087(4) 0.0473(13) Uani d . 1 1
H H24 0.7189 0.2432 0.0573 0.057 Uiso calc R 1 1
C C25 0.8469(4) 0.2791(3) 0.1662(4) 0.0517(14) Uani d . 1 1
H H25 0.8857 0.2395 0.1535 0.062 Uiso calc R 1 1
C C26 0.8919(4) 0.3357(3) 0.2441(4) 0.0478(13) Uani d . 1 1
H H26 0.9598 0.3326 0.2811 0.057 Uiso calc R 1 1
C C27 0.8391(3) 0.3952(3) 0.2674(4) 0.0440(12) Uani d . 1 1
H H27 0.8690 0.4325 0.3191 0.053 Uiso calc R 1 1
C C28 0.7368(3) 0.3966(3) 0.2085(3) 0.0357(11) Uani d . 1 1
C C29 0.5640(5) 0.7298(4) 0.1691(5) 0.0677(17) Uani d . 1 1
H H29A 0.6296 0.7466 0.2143 0.081 Uiso calc R 1 1
H H29B 0.5602 0.6726 0.1762 0.081 Uiso calc R 1 1
C C30 0.4904(6) 0.7678(4) 0.2036(5) 0.089(2) Uani d . 1 1
H H30A 0.4263 0.7453 0.1665 0.134 Uiso calc R 1 1
H H30B 0.4888 0.8239 0.1900 0.134 Uiso calc R 1 1
H H30C 0.5081 0.7592 0.2767 0.134 Uiso calc R 1 1

loop_
_atom_site_aniso_label
_atom_site_aniso_U_11
_atom_site_aniso_U_22
_atom_site_aniso_U_33
_atom_site_aniso_U_12
_atom_site_aniso_U_13
_atom_site_aniso_U_23
Br1 0.0689(4) 0.0622(4) 0.0823(5) 0.0184(3) 0.0492(4) 0.0108(3)
Br2 0.0635(4) 0.0832(5) 0.0757(5) -0.0212(3) 0.0146(4) -0.0247(4)
Br3 0.0597(4) 0.0671(4) 0.0849(5) 0.0064(3) 0.0350(4) -0.0178(3)
Br4 0.0352(3) 0.0942(5) 0.0658(4) -0.0026(3) 0.0059(3) -0.0097(3)
O1 0.048(2) 0.055(2) 0.058(2) 0.0017(18) 0.025(2) -0.0100(19)
O2 0.046(2) 0.055(2) 0.048(2) 0.0020(17) 0.0122(19) -0.0030(18)
O3 0.062(3) 0.062(3) 0.047(2) -0.0218(19) 0.016(2) -0.0002(19)
N1 0.038(2) 0.043(3) 0.039(2) 0.0001(18) 0.011(2) 0.0035(19)
N2 0.039(2) 0.041(2) 0.038(2) 0.0034(18) 0.015(2) -0.0022(18)
N3 0.036(2) 0.041(2) 0.040(2) 0.0040(17) 0.016(2) 0.0000(18)
N4 0.032(2) 0.050(3) 0.031(2) 0.0020(18) 0.0109(19) 0.0026(18)
N5 0.033(2) 0.049(3) 0.038(2) 0.0006(18) 0.0135(19) -0.0110(19)
N6 0.028(2) 0.044(2) 0.036(2) -0.0030(17) 0.0102(18) -0.0009(18)
C1 0.039(3) 0.052(3) 0.038(3) 0.011(2) 0.014(2) 0.011(2)
C2 0.032(3) 0.055(3) 0.051(3) 0.004(2) 0.014(3) 0.017(3)
C3 0.037(3) 0.053(3) 0.034(3) -0.002(2) 0.004(2) 0.007(2)
C4 0.038(3) 0.062(4) 0.033(3) 0.000(2) 0.012(2) 0.002(2)
C5 0.034(3) 0.046(3) 0.032(3) 0.002(2) 0.010(2) 0.008(2)
C6 0.039(3) 0.037(3) 0.034(3) 0.005(2) 0.007(2) 0.010(2)
C7 0.036(3) 0.052(3) 0.029(3) 0.011(2) 0.011(2) 0.004(2)
C8 0.029(2) 0.037(3) 0.035(3) 0.001(2) 0.007(2) 0.003(2)
C9 0.032(3) 0.046(3) 0.043(3) 0.003(2) 0.006(2) 0.010(2)
C10 0.052(4) 0.051(4) 0.051(3) -0.006(3) 0.001(3) 0.002(3)
C11 0.037(3) 0.071(4) 0.081(5) -0.015(3) 0.006(3) 0.023(4)
C12 0.033(3) 0.077(5) 0.092(5) 0.002(3) 0.022(3) 0.020(4)
C13 0.047(3) 0.060(4) 0.072(4) 0.008(3) 0.031(3) 0.009(3)
C14 0.033(3) 0.041(3) 0.041(3) 0.007(2) 0.010(2) 0.008(2)
C15 0.047(3) 0.049(3) 0.045(3) 0.010(2) 0.025(3) 0.011(2)
C16 0.033(3) 0.062(4) 0.048(3) 0.010(2) 0.017(3) 0.009(3)
C17 0.034(3) 0.058(3) 0.038(3) 0.003(2) 0.011(2) 0.008(2)
C18 0.039(3) 0.049(3) 0.043(3) 0.002(2) 0.016(3) 0.003(2)
C19 0.031(3) 0.043(3) 0.035(3) 0.007(2) 0.011(2) 0.009(2)
C20 0.031(3) 0.049(3) 0.033(3) -0.001(2) 0.009(2) 0.008(2)
C21 0.040(3) 0.049(3) 0.036(3) 0.003(2) 0.016(2) -0.001(2)
C22 0.030(3) 0.042(3) 0.033(3) -0.001(2) 0.011(2) 0.002(2)
C23 0.031(2) 0.039(3) 0.030(3) -0.001(2) 0.009(2) 0.002(2)
C24 0.051(3) 0.041(3) 0.051(3) 0.004(2) 0.020(3) -0.006(2)
C25 0.044(3) 0.051(3) 0.064(4) 0.017(3) 0.025(3) 0.007(3)
C26 0.032(3) 0.057(4) 0.052(3) 0.011(2) 0.014(3) 0.011(3)
C27 0.032(3) 0.059(3) 0.039(3) 0.000(2) 0.010(2) -0.002(2)
C28 0.029(2) 0.047(3) 0.033(3) 0.006(2) 0.013(2) 0.000(2)
C29 0.076(4) 0.061(4) 0.057(4) -0.012(3) 0.013(3) 0.008(3)
C30 0.122(6) 0.081(5) 0.074(5) -0.020(4) 0.047(5) -0.007(4)

loop_
_atom_type_symbol
_atom_type_description
_atom_type_scat_dispersion_real
_atom_type_scat_dispersion_imag
_atom_type_scat_source
C C 0.0033 0.0016 'International Tables Vol C Tables 4.2.6.8 and 6.1.1.4'
H H 0.0000 0.0000 'International Tables Vol C Tables 4.2.6.8 and 6.1.1.4'
Br Br -0.2901 2.4595 'International Tables Vol C Tables 4.2.6.8 and 6.1.1.4'
N N 0.0061 0.0033 'International Tables Vol C Tables 4.2.6.8 and 6.1.1.4'
O O 0.0106 0.0060 'International Tables Vol C Tables 4.2.6.8 and 6.1.1.4'

loop_
_geom_angle_atom_site_label_1
_geom_angle_atom_site_label_2
_geom_angle_atom_site_label_3
_geom_angle
C6 O1 H1 109.5
C20 O2 H2 109.5
C29 O3 H3 109.5
C7 N1 C8 120.3(4)
C8 N2 C9 107.0(4)
C8 N2 H2A 126.5
C9 N2 H2A 126.5
C8 N3 C14 104.0(4)
C21 N4 C22 118.8(4)
C22 N5 C28 106.2(4)
C22 N5 H5 126.9
C28 N5 H5 126.9
C22 N6 C23 104.3(4)
C2 C1 C6 121.3(4)
C2 C1 Br1 119.7(4)
C6 C1 Br1 119.1(4)
C1 C2 C3 119.2(4)
C1 C2 H2B 120.4
C3 C2 H2B 120.4
C4 C3 C2 119.9(5)
C4 C3 Br2 120.2(4)
C2 C3 Br2 119.9(4)
C5 C4 C3 121.0(4)
C5 C4 H4 119.5
C3 C4 H4 119.5
C4 C5 C6 119.5(4)
C4 C5 C7 119.1(4)
C6 C5 C7 121.4(4)
O1 C6 C1 118.5(4)
O1 C6 C5 122.4(4)
C1 C6 C5 119.1(5)
N1 C7 C5 121.0(4)
N1 C7 H7 119.5
C5 C7 H7 119.5
N3 C8 N2 114.4(4)
N3 C8 N1 129.7(4)
N2 C8 N1 115.9(4)
N2 C9 C10 132.6(5)
N2 C9 C14 104.5(4)
C10 C9 C14 122.9(5)
C9 C10 C11 116.3(5)
C9 C10 H10 121.9
C11 C10 H10 121.9
C12 C11 C10 120.5(5)
C12 C11 H11 119.8
C10 C11 H11 119.8
C13 C12 C11 123.2(5)
C13 C12 H12 118.4
C11 C12 H12 118.4
C12 C13 C14 118.1(6)
C12 C13 H13 120.9
C14 C13 H13 120.9
N3 C14 C13 131.0(5)
N3 C14 C9 110.1(4)
C13 C14 C9 118.9(5)
C16 C15 C20 120.4(5)
C16 C15 Br3 120.8(4)
C20 C15 Br3 118.8(4)
C15 C16 C17 120.2(4)
C15 C16 H16 119.9
C17 C16 H16 119.9
C16 C17 C18 120.9(5)
C16 C17 Br4 119.9(4)
C18 C17 Br4 119.2(4)
C17 C18 C19 119.2(5)
C17 C18 H18 120.4
C19 C18 H18 120.4
C20 C19 C18 120.1(4)
C20 C19 C21 122.0(4)
C18 C19 C21 117.9(4)
O2 C20 C19 122.5(4)
O2 C20 C15 118.3(5)
C19 C20 C15 119.2(4)
N4 C21 C19 121.8(4)
N4 C21 H21 119.1
C19 C21 H21 119.1
N6 C22 N5 114.7(4)
N6 C22 N4 128.1(4)
N5 C22 N4 117.1(4)
N6 C23 C24 130.5(4)
N6 C23 C28 110.2(4)
C24 C23 C28 119.3(4)
C25 C24 C23 118.4(5)
C25 C24 H24 120.8
C23 C24 H24 120.8
C24 C25 C26 121.6(5)
C24 C25 H25 119.2
C26 C25 H25 119.2
C27 C26 C25 122.2(5)
C27 C26 H26 118.9
C25 C26 H26 118.9
C26 C27 C28 116.0(5)
C26 C27 H27 122.0
C28 C27 H27 122.0
N5 C28 C27 132.9(4)
N5 C28 C23 104.6(4)
C27 C28 C23 122.5(4)
O3 C29 C30 113.7(5)
O3 C29 H29A 108.8
C30 C29 H29A 108.8
O3 C29 H29B 108.8
C30 C29 H29B 108.8
H29A C29 H29B 107.7
C29 C30 H30A 109.5
C29 C30 H30B 109.5
H30A C30 H30B 109.5
C29 C30 H30C 109.5
H30A C30 H30C 109.5
H30B C30 H30C 109.5

loop_
_geom_bond_atom_site_label_1
_geom_bond_atom_site_label_2
_geom_bond_distance
Br1 C1 1.893(5)
Br2 C3 1.891(5)
Br3 C15 1.889(5)
Br4 C17 1.891(5)
O1 C6 1.352(6)
O1 H1 0.8200
O2 C20 1.340(5)
O2 H2 0.8200
O3 C29 1.428(6)
O3 H3 0.8200
N1 C7 1.268(6)
N1 C8 1.401(5)
N2 C8 1.342(6)
N2 C9 1.374(5)
N2 H2A 0.8600
N3 C8 1.309(5)
N3 C14 1.381(6)
N4 C21 1.291(6)
N4 C22 1.401(5)
N5 C22 1.350(6)
N5 C28 1.392(5)
N5 H5 0.8600
N6 C22 1.313(6)
N6 C23 1.380(5)
C1 C2 1.373(7)
C1 C6 1.392(6)
C2 C3 1.391(7)
C2 H2B 0.9300
C3 C4 1.386(6)
C4 C5 1.370(7)
C4 H4 0.9300
C5 C6 1.401(6)
C5 C7 1.470(6)
C7 H7 0.9300
C9 C10 1.393(7)
C9 C14 1.410(7)
C10 C11 1.405(7)
C10 H10 0.9300
C11 C12 1.380(8)
C11 H11 0.9300
C12 C13 1.369(8)
C12 H12 0.9300
C13 C14 1.396(6)
C13 H13 0.9300
C15 C16 1.372(7)
C15 C20 1.411(6)
C16 C17 1.382(7)
C16 H16 0.9300
C17 C18 1.389(6)
C18 C19 1.406(6)
C18 H18 0.9300
C19 C20 1.394(7)
C19 C21 1.457(6)
C21 H21 0.9300
C23 C24 1.397(6)
C23 C28 1.414(6)
C24 C25 1.365(7)
C24 H24 0.9300
C25 C26 1.406(7)
C25 H25 0.9300
C26 C27 1.372(7)
C26 H26 0.9300
C27 C28 1.407(6)
C27 H27 0.9300
C29 C30 1.469(8)
C29 H29A 0.9700
C29 H29B 0.9700
C30 H30A 0.9600
C30 H30B 0.9600
C30 H30C 0.9600

loop_
_geom_hbond_atom_site_label_D
_geom_hbond_atom_site_label_H
_geom_hbond_atom_site_label_A
_geom_hbond_site_symmetry_A
_geom_hbond_distance_DH
_geom_hbond_distance_HA
_geom_hbond_distance_DA
_geom_hbond_angle_DHA
_geom_hbond_publ_flag
N5 H5 N3 1_555 0.86 2.14 2.997(4) 172 yes
N2 H2A O3 4_576 0.86 2.00 2.816(4) 157 yes
O1 H1 N1 1_555 0.82 1.90 2.618(6) 146 yes
O2 H2 N4 1_555 0.82 1.92 2.640(6) 147 yes
O3 H3 N6 3_665 0.82 2.08 2.900(5) 176 yes

loop_
_geom_torsion_atom_site_label_1
_geom_torsion_atom_site_label_2
_geom_torsion_atom_site_label_3
_geom_torsion_atom_site_label_4
_geom_torsion
C6 C1 C2 C3 -0.1(7)
Br1 C1 C2 C3 -179.6(3)
C1 C2 C3 C4 0.8(7)
C1 C2 C3 Br2 -179.8(4)
C2 C3 C4 C5 -0.7(7)
Br2 C3 C4 C5 179.9(4)
C3 C4 C5 C6 -0.2(7)
C3 C4 C5 C7 -178.8(4)
C2 C1 C6 O1 -179.2(4)
Br1 C1 C6 O1 0.3(6)
C2 C1 C6 C5 -0.7(7)
Br1 C1 C6 C5 178.8(3)
C4 C5 C6 O1 179.2(4)
C7 C5 C6 O1 -2.2(7)
C4 C5 C6 C1 0.9(7)
C7 C5 C6 C1 179.4(4)
C8 N1 C7 C5 -178.9(4)
C4 C5 C7 N1 173.0(5)
C6 C5 C7 N1 -5.5(7)
C14 N3 C8 N2 -0.1(5)
C14 N3 C8 N1 179.9(5)
C9 N2 C8 N3 -1.0(6)
C9 N2 C8 N1 179.0(4)
C7 N1 C8 N3 8.9(8)
C7 N1 C8 N2 -171.1(4)
C8 N2 C9 C10 -177.0(5)
C8 N2 C9 C14 1.6(5)
N2 C9 C10 C11 178.9(5)
C14 C9 C10 C11 0.5(7)
C9 C10 C11 C12 1.4(8)
C10 C11 C12 C13 -1.7(9)
C11 C12 C13 C14 0.1(9)
C8 N3 C14 C13 -179.8(5)
C8 N3 C14 C9 1.2(5)
C12 C13 C14 N3 -177.1(5)
C12 C13 C14 C9 1.8(7)
N2 C9 C14 N3 -1.8(5)
C10 C9 C14 N3 177.0(4)
N2 C9 C14 C13 179.1(4)
C10 C9 C14 C13 -2.1(7)
C20 C15 C16 C17 0.5(7)
Br3 C15 C16 C17 -178.3(4)
C15 C16 C17 C18 0.8(7)
C15 C16 C17 Br4 179.6(3)
C16 C17 C18 C19 -0.5(7)
Br4 C17 C18 C19 -179.3(3)
C17 C18 C19 C20 -1.2(7)
C17 C18 C19 C21 177.1(4)
C18 C19 C20 O2 -178.1(4)
C21 C19 C20 O2 3.8(7)
C18 C19 C20 C15 2.5(7)
C21 C19 C20 C15 -175.7(4)
C16 C15 C20 O2 178.3(4)
Br3 C15 C20 O2 -2.8(6)
C16 C15 C20 C19 -2.2(7)
Br3 C15 C20 C19 176.7(3)
C22 N4 C21 C19 178.2(4)
C20 C19 C21 N4 2.6(7)
C18 C19 C21 N4 -175.6(4)
C23 N6 C22 N5 0.6(5)
C23 N6 C22 N4 178.9(4)
C28 N5 C22 N6 -0.4(5)
C28 N5 C22 N4 -178.9(4)
C21 N4 C22 N6 3.2(7)
C21 N4 C22 N5 -178.5(4)
C22 N6 C23 C24 -179.3(5)
C22 N6 C23 C28 -0.5(5)
N6 C23 C24 C25 178.3(5)
C28 C23 C24 C25 -0.4(7)
C23 C24 C25 C26 -0.2(8)
C24 C25 C26 C27 0.5(8)
C25 C26 C27 C28 -0.2(7)
C22 N5 C28 C27 178.2(5)
C22 N5 C28 C23 0.0(5)
C26 C27 C28 N5 -178.5(5)
C26 C27 C28 C23 -0.5(7)
N6 C23 C28 N5 0.3(5)
C24 C23 C28 N5 179.3(4)
N6 C23 C28 C27 -178.1(4)
C24 C23 C28 C27 0.8(7)

loop_
_cod_related_entry_id
_cod_related_entry_database
_cod_related_entry_code
1 ChemSpider 30658334
